data_8107275
loop_
_publ_author_name
'Hu, Jin'
'Lu, Xin-Hua'

_publ_section_title
;
 Crystal structure of
 diiodido-bis(6,6&#x2032;-dimethoxy-2,2&#x2032;-(ethane-1,2-diylbis(nitrilomethanylylidene))
 diphenolato)tricadmium(II), C36H36Cd3I2N4O8
;
_journal_issue 6
_journal_name_full 'Zeitschrift f\"ur Kristallographie - New Crystal Structures'
_journal_page_first 997
_journal_page_last 999
_journal_paper_doi 10.1515/ncrs-2022-0313
_journal_volume 237
_journal_year 2022
_chemical_formula_sum 'C36 H36 Cd3 I2 N4 O8'
_chemical_formula_weight 1243.69
_space_group_crystal_system orthorhombic
_space_group_IT_number 61
_space_group_name_Hall '-P 2ac 2ab'
_space_group_name_H-M_alt 'P b c a'
_atom_sites_solution_hydrogens mixed
_atom_sites_solution_primary direct
_atom_sites_solution_secondary difmap
_cell_angle_alpha 90
_cell_angle_beta 90
_cell_angle_gamma 90
_cell_formula_units_Z 8
_cell_length_a 18.909(4)
_cell_length_b 16.149(3)
_cell_length_c 26.050(5)
_cell_measurement_reflns_used 17254
_cell_measurement_temperature 293(2)
_cell_measurement_theta_max 27.8724
_cell_measurement_theta_min 1.8332
_cell_volume 7955(3)
_computing_cell_refinement 'Bruker SAINT'
_computing_data_collection 'Bruker APEX2'
_computing_data_reduction 'Bruker SAINT'
_computing_structure_refinement 'SHELXL-2018/3 (Sheldrick, 2018)'
_computing_structure_solution 'SHELXL-2014/7 (Sheldrick, 2015)'
_diffrn_ambient_temperature 293(2)
_diffrn_measured_fraction_theta_full 0.999
_diffrn_measured_fraction_theta_max 0.999
_diffrn_measurement_device_type 'Bruker D8 VENTURE PHOTON'
_diffrn_measurement_method '\f and \w scans'
_diffrn_radiation_type MoK\a
_diffrn_radiation_wavelength 0.71073
_diffrn_reflns_av_R_equivalents 0.0482
_diffrn_reflns_av_unetI/netI 0.0230
_diffrn_reflns_Laue_measured_fraction_full 0.999
_diffrn_reflns_Laue_measured_fraction_max 0.999
_diffrn_reflns_limit_h_max 22
_diffrn_reflns_limit_h_min -22
_diffrn_reflns_limit_k_max 19
_diffrn_reflns_limit_k_min -19
_diffrn_reflns_limit_l_max 31
_diffrn_reflns_limit_l_min -31
_diffrn_reflns_number 79820
_diffrn_reflns_point_group_measured_fraction_full 0.999
_diffrn_reflns_point_group_measured_fraction_max 0.999
_diffrn_reflns_theta_full 25.242
_diffrn_reflns_theta_max 25.500
_diffrn_reflns_theta_min 2.279
_diffrn_source 'fine-focus sealed tube'
_exptl_absorpt_coefficient_mu 3.196
_exptl_absorpt_correction_type multi-scan
_exptl_absorpt_process_details 'SADABS(Bruker 2000)'
_exptl_crystal_colour Yellow
_exptl_crystal_density_diffrn 2.077
_exptl_crystal_description Prism
_exptl_crystal_F_000 4752
_exptl_crystal_size_max 0.180
_exptl_crystal_size_mid 0.160
_exptl_crystal_size_min 0.130
_exptl_transmission_factor_max 0.6814
_exptl_transmission_factor_min 0.5970
_refine_diff_density_max 0.847
_refine_diff_density_min -0.824
_refine_diff_density_rms 0.086
_refine_ls_extinction_coef .
_refine_ls_extinction_method none
_refine_ls_goodness_of_fit_ref 1.335
_refine_ls_hydrogen_treatment constr
_refine_ls_matrix_type full
_refine_ls_number_parameters 478
_refine_ls_number_reflns 7401
_refine_ls_number_restraints 0
_refine_ls_restrained_S_all 1.335
_refine_ls_R_factor_all 0.0458
_refine_ls_R_factor_gt 0.0439
_refine_ls_shift/su_max 0.001
_refine_ls_shift/su_mean 0.000
_refine_ls_structure_factor_coef Fsqd
_refine_ls_weighting_details 'w=1/[\s^2^(Fo^2^)+(0.0186P)^2^+15.1654P] where P=(Fo^2^+2Fc^2^)/3'
_refine_ls_weighting_scheme calc
_refine_ls_wR_factor_gt 0.0746
_refine_ls_wR_factor_ref 0.0752
_reflns_Friedel_coverage 0.000
_reflns_Friedel_fraction_full .
_reflns_Friedel_fraction_max .
_reflns_number_gt 7234
_reflns_number_total 7401
_reflns_threshold_expression 'I > 2\s(I)'
_cod_data_source_file suppl_j_ncrs-2022-0313_suppl.cif
_cod_data_source_block p
_cod_depositor_comments
;
The following automatic conversions were performed:

data item '_exptl_absorpt_correction_type' value 'Multi-scan' was
changed to 'multi-scan' in accordance with the built-in table derived
from the CIF Core dictionary named 'cif_core.dic' version 2.4.5 last
updated on 2014-11-21.

Automatic conversion script
Id: cif_fix_values 8738 2021-04-28 16:35:53Z antanas 
;
_cod_database_code 8107275
_shelx_space_group_comment
;
The symmetry employed for this shelxl refinement is uniquely defined
by the following loop, which should always be used as a source of
symmetry information in preference to the above space-group names.
They are only intended as comments.
;
_shelx_estimated_absorpt_t_min 0.597
_shelx_estimated_absorpt_t_max 0.681

loop_
_space_group_symop_operation_xyz
'x, y, z'
'-x+1/2, -y, z+1/2'
'-x, y+1/2, -z+1/2'
'x+1/2, -y+1/2, -z'
'-x, -y, -z'
'x-1/2, y, -z-1/2'
'x, -y-1/2, z-1/2'
'-x-1/2, y-1/2, z'

loop_
_atom_site_label
_atom_site_type_symbol
_atom_site_fract_x
_atom_site_fract_y
_atom_site_fract_z
_atom_site_U_iso_or_equiv
_atom_site_adp_type
_atom_site_occupancy
_atom_site_site_symmetry_order
_atom_site_calc_flag
_atom_site_refinement_flags_posn
_atom_site_refinement_flags_adp
_atom_site_refinement_flags_occupancy
_atom_site_disorder_assembly
_atom_site_disorder_group
Cd1 Cd 0.06034(2) 0.90745(2) 0.34356(2) 0.03574(10) Uani 1 1 d . . . . .
Cd2 Cd 0.14317(2) 0.71908(2) 0.32778(2) 0.03878(11) Uani 1 1 d . . . . .
Cd3 Cd -0.01573(2) 0.72699(2) 0.38969(2) 0.03633(10) Uani 1 1 d . . . . .
I1 I 0.08519(2) 1.04983(2) 0.39713(2) 0.05638(12) Uani 1 1 d . . . . .
I2 I -0.14931(2) 0.66610(2) 0.38062(2) 0.04845(11) Uani 1 1 d . . . . .
N1 N -0.0619(2) 0.9028(3) 0.34126(17) 0.0402(10) Uani 1 1 d . . . . .
N2 N -0.0377(2) 0.8467(3) 0.43753(16) 0.0387(10) Uani 1 1 d . . . . .
N3 N 0.1962(3) 0.5858(3) 0.32795(18) 0.0519(13) Uani 1 1 d . . . . .
N4 N 0.2424(2) 0.7225(3) 0.27530(16) 0.0445(11) Uani 1 1 d . . . . .
O1 O 0.2221(2) 0.7508(3) 0.41517(15) 0.0554(11) Uani 1 1 d . . . . .
O2 O 0.09403(18) 0.8018(2) 0.39510(12) 0.0357(8) Uani 1 1 d . . . . .
O3 O 0.02452(18) 0.7668(2) 0.30980(12) 0.0373(8) Uani 1 1 d . . . . .
O4 O 0.0796(2) 0.6923(2) 0.22936(14) 0.0464(10) Uani 1 1 d . . . . .
O5 O 0.0655(2) 0.9718(2) 0.25822(14) 0.0481(10) Uani 1 1 d . . . . .
O6 O 0.15058(18) 0.8581(2) 0.29815(13) 0.0394(8) Uani 1 1 d . . . . .
O7 O 0.07047(19) 0.6340(2) 0.37877(13) 0.0418(9) Uani 1 1 d . . . . .
O8 O 0.0089(2) 0.6497(3) 0.46996(14) 0.0532(10) Uani 1 1 d . . . . .
C1 C 0.2908(4) 0.7222(6) 0.4257(3) 0.107(3) Uani 1 1 d . . . . .
H1A H 0.311468 0.700247 0.394908 0.128 Uiso 1 1 calc R U . . .
H1B H 0.319222 0.767209 0.438113 0.128 Uiso 1 1 calc R U . . .
H1C H 0.288729 0.679495 0.451332 0.128 Uiso 1 1 calc R U . . .
C2 C 0.1854(3) 0.7842(4) 0.4559(2) 0.0464(14) Uani 1 1 d . . . . .
C3 C 0.2121(3) 0.7933(5) 0.5048(2) 0.0657(19) Uani 1 1 d . . . . .
H3A H 0.257788 0.775927 0.512584 0.079 Uiso 1 1 calc R U . . .
C4 C 0.1696(4) 0.8289(5) 0.5424(2) 0.074(2) Uani 1 1 d . . . . .
H4A H 0.187144 0.835194 0.575477 0.088 Uiso 1 1 calc R U . . .
C5 C 0.1026(3) 0.8546(4) 0.5314(2) 0.0604(18) Uani 1 1 d . . . . .
H5A H 0.075282 0.879144 0.556922 0.072 Uiso 1 1 calc R U . . .
C6 C 0.0746(3) 0.8444(4) 0.4821(2) 0.0433(13) Uani 1 1 d . . . . .
C7 C 0.1165(3) 0.8097(3) 0.44321(19) 0.0378(12) Uani 1 1 d . . . . .
C8 C 0.0030(3) 0.8733(3) 0.4730(2) 0.0410(13) Uani 1 1 d . . . . .
H8A H -0.014508 0.914312 0.494574 0.049 Uiso 1 1 calc R U . . .
C9 C -0.1057(3) 0.8890(3) 0.4297(2) 0.0441(13) Uani 1 1 d . . . . .
H9A H -0.116980 0.922204 0.459618 0.053 Uiso 1 1 calc R U . . .
H9B H -0.142925 0.848375 0.425136 0.053 Uiso 1 1 calc R U . . .
C10 C -0.1015(3) 0.9446(3) 0.3823(2) 0.0466(14) Uani 1 1 d . . . . .
H10A H -0.148810 0.957420 0.370414 0.056 Uiso 1 1 calc R U . . .
H10B H -0.078165 0.996120 0.391175 0.056 Uiso 1 1 calc R U . . .
C11 C -0.0949(3) 0.8798(3) 0.3006(2) 0.0462(14) Uani 1 1 d . . . . .
H11A H -0.142611 0.893299 0.298038 0.055 Uiso 1 1 calc R U . . .
C12 C -0.0636(3) 0.8344(3) 0.2582(2) 0.0438(13) Uani 1 1 d . . . . .
C13 C -0.0930(4) 0.8459(4) 0.2092(2) 0.0599(17) Uani 1 1 d . . . . .
H13A H -0.132707 0.879321 0.205361 0.072 Uiso 1 1 calc R U . . .
C14 C -0.0642(4) 0.8087(5) 0.1672(3) 0.070(2) Uani 1 1 d . . . . .
H14A H -0.083516 0.817684 0.134815 0.084 Uiso 1 1 calc R U . . .
C15 C -0.0060(4) 0.7575(4) 0.1727(2) 0.0564(17) Uani 1 1 d . . . . .
H15A H 0.014067 0.732854 0.143958 0.068 Uiso 1 1 calc R U . . .
C16 C 0.0223(3) 0.7428(3) 0.22044(19) 0.0402(13) Uani 1 1 d . . . . .
C17 C -0.0055(3) 0.7807(3) 0.26475(18) 0.0359(12) Uani 1 1 d . . . . .
C18 C 0.1111(4) 0.6547(5) 0.1851(2) 0.070(2) Uani 1 1 d . . . . .
H18A H 0.150406 0.621026 0.195496 0.084 Uiso 1 1 calc R U . . .
H18B H 0.076681 0.620794 0.167969 0.084 Uiso 1 1 calc R U . . .
H18C H 0.127328 0.697049 0.162032 0.084 Uiso 1 1 calc R U . . .
C19 C -0.0208(4) 0.6650(4) 0.5189(2) 0.074(2) Uani 1 1 d . . . A 1
H19A H -0.037377 0.612812 0.531707 0.088 Uiso 1 1 d R U . A 1
H19B H 0.013313 0.679892 0.544607 0.088 Uiso 1 1 d R U . A 1
H19C H -0.065317 0.693482 0.517837 0.088 Uiso 1 1 d R U . A 1
C20 C 0.0654(3) 0.5961(3) 0.4671(2) 0.0451(13) Uani 1 1 d . . . B 1
C21 C 0.0906(4) 0.5505(4) 0.5073(2) 0.0636(18) Uani 1 1 d . . . B 1
H21A H 0.068493 0.553918 0.539089 0.076 Uiso 1 1 calc R U . B 1
C22 C 0.1488(4) 0.4992(5) 0.5011(3) 0.074(2) Uani 1 1 d . . . B 1
H22A H 0.165526 0.468097 0.528544 0.088 Uiso 1 1 calc R U . B 1
C23 C 0.1813(4) 0.4946(4) 0.4546(3) 0.0674(19) Uani 1 1 d . . . B 1
H23A H 0.220521 0.460395 0.450759 0.081 Uiso 1 1 calc R U . B 1
C24 C 0.1570(3) 0.5406(3) 0.4124(2) 0.0473(14) Uani 1 1 d . . . B 1
C25 C 0.0973(3) 0.5916(3) 0.4171(2) 0.0418(13) Uani 1 1 d . . . B 1
C26 C 0.1988(3) 0.5361(4) 0.3663(2) 0.0526(16) Uani 1 1 d . . . B 1
H26A H 0.230963 0.492646 0.364061 0.063 Uiso 1 1 calc R U . B 1
C27 C 0.2496(4) 0.5740(4) 0.2873(2) 0.0634(19) Uani 1 1 d . . . C 1
H27A H 0.226461 0.560684 0.255145 0.076 Uiso 1 1 calc R U . C 1
H27B H 0.280750 0.528550 0.296314 0.076 Uiso 1 1 calc R U . C 1
C28 C 0.2917(3) 0.6526(4) 0.2817(2) 0.0563(17) Uani 1 1 d . . . C 1
H28A H 0.320719 0.661229 0.311916 0.068 Uiso 1 1 calc R U . C 1
H28B H 0.322529 0.648718 0.252060 0.068 Uiso 1 1 calc R U . C 1
C29 C 0.2493(3) 0.7658(3) 0.2346(2) 0.0438(13) Uani 1 1 d . . . D 1
H29A H 0.287307 0.752072 0.213571 0.053 Uiso 1 1 calc R U . D 1
C30 C 0.2056(3) 0.8333(3) 0.21721(19) 0.0389(12) Uani 1 1 d . . . D 1
C31 C 0.2103(3) 0.8549(4) 0.1649(2) 0.0554(16) Uani 1 1 d . . . D 1
H31A H 0.243545 0.828374 0.144351 0.067 Uiso 1 1 calc R U . D 1
C32 C 0.1679(4) 0.9131(4) 0.1439(2) 0.0666(19) Uani 1 1 d . . . D 1
H32A H 0.172001 0.926131 0.109259 0.080 Uiso 1 1 calc R U . D 1
C33 C 0.1185(4) 0.9531(4) 0.1741(2) 0.0550(16) Uani 1 1 d . . . D 1
H33A H 0.088816 0.992541 0.159551 0.066 Uiso 1 1 calc R U . D 1
C34 C 0.1130(3) 0.9349(3) 0.2252(2) 0.0398(12) Uani 1 1 d . . . D 1
C35 C 0.1565(3) 0.8741(3) 0.24888(19) 0.0351(12) Uani 1 1 d . . . D 1
C36 C 0.0208(4) 1.0358(4) 0.2383(3) 0.072(2) Uani 1 1 d . . . E 1
H36A H -0.005419 1.013547 0.209940 0.086 Uiso 1 1 d R U . E 1
H36B H 0.057471 1.075746 0.232340 0.086 Uiso 1 1 d R U . E 1
H36C H -0.011899 1.047167 0.265640 0.086 Uiso 1 1 d R U . E 1

loop_
_atom_site_aniso_label
_atom_site_aniso_U_11
_atom_site_aniso_U_22
_atom_site_aniso_U_33
_atom_site_aniso_U_23
_atom_site_aniso_U_13
_atom_site_aniso_U_12
Cd1 0.0369(2) 0.0345(2) 0.0358(2) -0.00502(16) 0.00634(16) 0.00176(16)
Cd2 0.0425(2) 0.0392(2) 0.0346(2) 0.00306(17) 0.01100(17) 0.01116(18)
Cd3 0.0366(2) 0.0392(2) 0.0332(2) -0.00070(17) 0.00517(16) 0.00148(17)
I1 0.0619(3) 0.0475(2) 0.0597(3) -0.01827(19) 0.0165(2) -0.01439(19)
I2 0.0417(2) 0.0506(2) 0.0530(2) 0.00598(18) -0.00243(17) -0.00236(17)
N1 0.038(3) 0.039(2) 0.043(3) -0.001(2) 0.005(2) 0.003(2)
N2 0.036(2) 0.041(3) 0.040(3) -0.007(2) 0.007(2) 0.004(2)
N3 0.062(3) 0.044(3) 0.050(3) -0.001(2) 0.011(2) 0.018(2)
N4 0.039(3) 0.055(3) 0.039(3) 0.003(2) 0.009(2) 0.013(2)
O1 0.040(2) 0.077(3) 0.049(2) -0.010(2) 0.0038(19) 0.017(2)
O2 0.041(2) 0.043(2) 0.0231(17) -0.0031(15) 0.0014(15) 0.0041(16)
O3 0.041(2) 0.044(2) 0.0265(18) 0.0026(16) 0.0020(15) 0.0016(17)
O4 0.053(2) 0.047(2) 0.039(2) -0.0102(18) 0.0075(18) -0.0039(19)
O5 0.054(2) 0.041(2) 0.050(2) 0.0070(18) 0.0118(19) 0.0158(19)
O6 0.042(2) 0.042(2) 0.035(2) -0.0006(16) 0.0084(16) 0.0065(17)
O7 0.047(2) 0.044(2) 0.034(2) 0.0059(17) 0.0037(17) 0.0106(18)
O8 0.058(3) 0.064(3) 0.038(2) 0.0055(19) 0.0116(19) 0.007(2)
C1 0.054(5) 0.173(9) 0.093(6) -0.045(6) -0.008(4) 0.046(6)
C2 0.043(3) 0.060(4) 0.036(3) -0.003(3) 0.006(2) 0.003(3)
C3 0.048(4) 0.100(5) 0.049(4) -0.014(4) -0.011(3) 0.009(4)
C4 0.064(5) 0.124(7) 0.032(3) -0.014(4) -0.010(3) 0.002(4)
C5 0.053(4) 0.091(5) 0.038(3) -0.017(3) 0.003(3) -0.001(4)
C6 0.046(3) 0.054(3) 0.030(3) -0.010(3) 0.004(2) 0.001(3)
C7 0.038(3) 0.046(3) 0.030(3) 0.001(2) -0.001(2) 0.000(2)
C8 0.043(3) 0.045(3) 0.034(3) -0.008(3) 0.011(2) 0.001(3)
C9 0.035(3) 0.049(3) 0.048(3) -0.010(3) 0.010(2) 0.005(3)
C10 0.043(3) 0.039(3) 0.058(4) -0.003(3) 0.008(3) 0.011(3)
C11 0.032(3) 0.050(3) 0.057(4) 0.006(3) -0.001(3) 0.001(3)
C12 0.041(3) 0.048(3) 0.043(3) 0.000(3) -0.006(3) -0.005(3)
C13 0.061(4) 0.068(4) 0.050(4) 0.005(3) -0.021(3) 0.000(3)
C14 0.083(5) 0.086(5) 0.041(4) 0.000(4) -0.021(4) -0.002(4)
C15 0.073(5) 0.064(4) 0.032(3) -0.009(3) -0.006(3) -0.009(4)
C16 0.050(3) 0.039(3) 0.032(3) -0.003(2) 0.000(2) -0.013(3)
C17 0.046(3) 0.033(3) 0.029(3) -0.001(2) 0.001(2) -0.013(2)
C18 0.071(5) 0.085(5) 0.054(4) -0.029(4) 0.017(4) -0.004(4)
C19 0.091(6) 0.085(5) 0.045(4) 0.003(4) 0.023(4) 0.007(4)
C20 0.051(4) 0.047(3) 0.038(3) 0.005(3) 0.001(3) -0.001(3)
C21 0.077(5) 0.074(5) 0.040(3) 0.015(3) 0.001(3) -0.001(4)
C22 0.079(5) 0.081(5) 0.062(4) 0.035(4) -0.008(4) 0.014(4)
C23 0.063(4) 0.058(4) 0.082(5) 0.026(4) -0.002(4) 0.012(3)
C24 0.052(4) 0.039(3) 0.051(3) 0.011(3) -0.001(3) 0.007(3)
C25 0.049(3) 0.037(3) 0.040(3) 0.005(2) -0.004(3) -0.001(3)
C26 0.053(4) 0.040(3) 0.065(4) 0.004(3) -0.003(3) 0.015(3)
C27 0.074(5) 0.061(4) 0.055(4) 0.000(3) 0.014(3) 0.037(4)
C28 0.047(4) 0.073(4) 0.049(4) 0.010(3) 0.015(3) 0.031(3)
C29 0.033(3) 0.059(4) 0.039(3) -0.002(3) 0.012(2) 0.008(3)
C30 0.037(3) 0.045(3) 0.035(3) 0.002(2) 0.008(2) -0.001(2)
C31 0.055(4) 0.071(4) 0.040(3) 0.003(3) 0.019(3) 0.003(3)
C32 0.084(5) 0.079(5) 0.037(3) 0.017(3) 0.016(3) 0.016(4)
C33 0.071(4) 0.047(3) 0.047(4) 0.014(3) 0.005(3) 0.009(3)
C34 0.043(3) 0.032(3) 0.044(3) 0.001(2) 0.010(3) -0.002(2)
C35 0.039(3) 0.034(3) 0.032(3) -0.002(2) 0.010(2) -0.008(2)
C36 0.070(5) 0.061(4) 0.084(5) 0.016(4) 0.018(4) 0.023(4)

loop_
_atom_type_symbol
_atom_type_description
_atom_type_scat_dispersion_real
_atom_type_scat_dispersion_imag
_atom_type_scat_source
C C 0.0033 0.0016 'International Tables Vol C Tables 4.2.6.8 and 6.1.1.4'
H H 0.0000 0.0000 'International Tables Vol C Tables 4.2.6.8 and 6.1.1.4'
N N 0.0061 0.0033 'International Tables Vol C Tables 4.2.6.8 and 6.1.1.4'
O O 0.0106 0.0060 'International Tables Vol C Tables 4.2.6.8 and 6.1.1.4'
Cd Cd -0.8075 1.2024 'International Tables Vol C Tables 4.2.6.8 and 6.1.1.4'
I I -0.4742 1.8119 'International Tables Vol C Tables 4.2.6.8 and 6.1.1.4'

loop_
_geom_angle_atom_site_label_1
_geom_angle_atom_site_label_2
_geom_angle_atom_site_label_3
_geom_angle
_geom_angle_site_symmetry_1
_geom_angle_site_symmetry_3
O6 Cd1 O2 80.19(12) . .
O6 Cd1 N1 137.85(14) . .
O2 Cd1 N1 105.82(14) . .
O6 Cd1 O5 68.88(12) . .
O2 Cd1 O5 147.69(12) . .
N1 Cd1 O5 91.69(14) . .
O6 Cd1 O3 72.48(12) . .
O2 Cd1 O3 66.71(11) . .
N1 Cd1 O3 72.20(13) . .
O5 Cd1 O3 94.35(12) . .
O6 Cd1 I1 116.19(9) . .
O2 Cd1 I1 106.45(8) . .
N1 Cd1 I1 102.25(11) . .
O5 Cd1 I1 95.71(9) . .
O3 Cd1 I1 168.67(7) . .
O6 Cd1 Cd2 43.26(9) . .
O2 Cd1 Cd2 43.72(8) . .
N1 Cd1 Cd2 115.00(11) . .
O5 Cd1 Cd2 104.34(8) . .
O3 Cd1 Cd2 44.54(8) . .
I1 Cd1 Cd2 136.56(2) . .
O6 Cd1 Cd3 101.65(9) . .
O2 Cd1 Cd3 43.69(9) . .
N1 Cd1 Cd3 64.36(11) . .
O5 Cd1 Cd3 133.33(9) . .
O3 Cd1 Cd3 41.74(7) . .
I1 Cd1 Cd3 127.05(2) . .
Cd2 Cd1 Cd3 59.175(16) . .
N4 Cd2 O7 144.89(14) . .
N4 Cd2 N3 71.44(16) . .
O7 Cd2 N3 73.53(15) . .
N4 Cd2 O6 74.85(14) . .
O7 Cd2 O6 140.22(12) . .
N3 Cd2 O6 146.25(15) . .
N4 Cd2 O2 137.04(15) . .
O7 Cd2 O2 71.68(12) . .
N3 Cd2 O2 131.98(14) . .
O6 Cd2 O2 74.54(11) . .
N4 Cd2 O3 128.90(13) . .
O7 Cd2 O3 75.74(12) . .
N3 Cd2 O3 132.95(15) . .
O6 Cd2 O3 71.99(12) . .
O2 Cd2 O3 66.64(11) . .
N4 Cd2 Cd3 171.39(11) . .
O7 Cd2 Cd3 40.63(8) . .
N3 Cd2 Cd3 113.88(12) . .
O6 Cd2 Cd3 99.79(8) . .
O2 Cd2 Cd3 44.83(8) . .
O3 Cd2 Cd3 42.50(8) . .
N4 Cd2 Cd1 114.59(11) . .
O7 Cd2 Cd1 100.52(9) . .
N3 Cd2 Cd1 172.68(12) . .
O6 Cd2 Cd1 39.84(8) . .
O2 Cd2 Cd1 40.81(8) . .
O3 Cd2 Cd1 47.15(8) . .
Cd3 Cd2 Cd1 60.689(12) . .
O7 Cd3 O3 80.33(12) . .
O7 Cd3 N2 138.89(15) . .
O3 Cd3 N2 107.98(14) . .
O7 Cd3 O2 73.49(13) . .
O3 Cd3 O2 68.17(11) . .
N2 Cd3 O2 72.93(13) . .
O7 Cd3 O8 68.42(13) . .
O3 Cd3 O8 147.06(13) . .
N2 Cd3 O8 90.01(14) . .
O2 Cd3 O8 92.39(12) . .
O7 Cd3 I2 115.05(10) . .
O3 Cd3 I2 109.19(9) . .
N2 Cd3 I2 100.38(11) . .
O2 Cd3 I2 170.93(8) . .
O8 Cd3 I2 93.75(10) . .
O7 Cd3 Cd2 43.31(9) . .
O3 Cd3 Cd2 45.07(9) . .
N2 Cd3 Cd2 116.06(11) . .
O2 Cd3 Cd2 44.52(8) . .
O8 Cd3 Cd2 102.39(9) . .
I2 Cd3 Cd2 139.716(19) . .
O7 Cd3 Cd1 102.60(10) . .
O3 Cd3 Cd1 46.82(9) . .
N2 Cd3 Cd1 64.08(11) . .
O2 Cd3 Cd1 40.51(8) . .
O8 Cd3 Cd1 129.65(10) . .
I2 Cd3 Cd1 131.240(17) . .
Cd2 Cd3 Cd1 60.136(13) . .
C11 N1 C10 119.1(5) . .
C11 N1 Cd1 121.1(4) . .
C10 N1 Cd1 118.4(3) . .
C8 N2 C9 118.2(4) . .
C8 N2 Cd3 123.8(4) . .
C9 N2 Cd3 117.7(3) . .
C26 N3 C27 116.9(5) . .
C26 N3 Cd2 125.8(4) . .
C27 N3 Cd2 113.9(4) . .
C29 N4 C28 116.6(5) . .
C29 N4 Cd2 125.8(4) . .
C28 N4 Cd2 115.2(3) . .
C2 O1 C1 116.3(5) . .
C7 O2 Cd1 125.3(3) . .
C7 O2 Cd2 128.3(3) . .
Cd1 O2 Cd2 95.47(11) . .
C7 O2 Cd3 112.3(3) . .
Cd1 O2 Cd3 95.80(12) . .
Cd2 O2 Cd3 90.66(11) . .
C17 O3 Cd3 134.9(3) . .
C17 O3 Cd2 128.6(3) . .
Cd3 O3 Cd2 92.43(12) . .
C17 O3 Cd1 105.7(3) . .
Cd3 O3 Cd1 91.45(11) . .
Cd2 O3 Cd1 88.31(11) . .
C16 O4 C18 116.2(5) . .
C34 O5 C36 118.1(4) . .
C34 O5 Cd1 114.0(3) . .
C36 O5 Cd1 127.6(3) . .
C35 O6 Cd1 121.0(3) . .
C35 O6 Cd2 120.5(3) . .
Cd1 O6 Cd2 96.90(13) . .
C25 O7 Cd3 122.3(3) . .
C25 O7 Cd2 120.5(3) . .
Cd3 O7 Cd2 96.06(13) . .
C20 O8 C19 117.8(5) . .
C20 O8 Cd3 114.6(3) . .
C19 O8 Cd3 126.7(4) . .
O1 C1 H1A 109.5 . .
O1 C1 H1B 109.5 . .
H1A C1 H1B 109.5 . .
O1 C1 H1C 109.5 . .
H1A C1 H1C 109.5 . .
H1B C1 H1C 109.5 . .
C3 C2 O1 124.7(5) . .
C3 C2 C7 121.7(5) . .
O1 C2 C7 113.5(5) . .
C2 C3 C4 118.8(6) . .
C2 C3 H3A 120.6 . .
C4 C3 H3A 120.6 . .
C5 C4 C3 121.1(6) . .
C5 C4 H4A 119.5 . .
C3 C4 H4A 119.5 . .
C4 C5 C6 120.5(6) . .
C4 C5 H5A 119.7 . .
C6 C5 H5A 119.7 . .
C5 C6 C7 119.7(5) . .
C5 C6 C8 117.8(5) . .
C7 C6 C8 122.4(5) . .
O2 C7 C6 122.6(5) . .
O2 C7 C2 119.4(5) . .
C6 C7 C2 118.0(5) . .
N2 C8 C6 125.0(5) . .
N2 C8 H8A 117.5 . .
C6 C8 H8A 117.5 . .
N2 C9 C10 109.8(4) . .
N2 C9 H9A 109.7 . .
C10 C9 H9A 109.7 . .
N2 C9 H9B 109.7 . .
C10 C9 H9B 109.7 . .
H9A C9 H9B 108.2 . .
N1 C10 C9 110.2(4) . .
N1 C10 H10A 109.6 . .
C9 C10 H10A 109.6 . .
N1 C10 H10B 109.6 . .
C9 C10 H10B 109.6 . .
H10A C10 H10B 108.1 . .
N1 C11 C12 125.1(5) . .
N1 C11 H11A 117.5 . .
C12 C11 H11A 117.5 . .
C13 C12 C17 119.9(5) . .
C13 C12 C11 117.5(5) . .
C17 C12 C11 122.5(5) . .
C14 C13 C12 120.9(6) . .
C14 C13 H13A 119.6 . .
C12 C13 H13A 119.6 . .
C13 C14 C15 119.8(6) . .
C13 C14 H14A 120.1 . .
C15 C14 H14A 120.1 . .
C16 C15 C14 120.5(6) . .
C16 C15 H15A 119.7 . .
C14 C15 H15A 119.7 . .
C15 C16 O4 124.2(5) . .
C15 C16 C17 121.3(6) . .
O4 C16 C17 114.4(5) . .
O3 C17 C12 123.1(5) . .
O3 C17 C16 119.5(5) . .
C12 C17 C16 117.4(5) . .
O4 C18 H18A 109.5 . .
O4 C18 H18B 109.5 . .
H18A C18 H18B 109.5 . .
O4 C18 H18C 109.5 . .
H18A C18 H18C 109.5 . .
H18B C18 H18C 109.5 . .
O8 C19 H19A 106.8 . .
O8 C19 H19B 114.0 . .
H19A C19 H19B 101.3 . .
O8 C19 H19C 113.9 . .
H19A C19 H19C 98.2 . .
H19B C19 H19C 119.3 . .
C21 C20 O8 124.6(5) . .
C21 C20 C25 121.4(6) . .
O8 C20 C25 114.1(5) . .
C20 C21 C22 120.6(6) . .
C20 C21 H21A 119.7 . .
C22 C21 H21A 119.7 . .
C23 C22 C21 119.7(6) . .
C23 C22 H22A 120.2 . .
C21 C22 H22A 120.2 . .
C22 C23 C24 121.4(6) . .
C22 C23 H23A 119.3 . .
C24 C23 H23A 119.3 . .
C25 C24 C23 120.2(6) . .
C25 C24 C26 123.0(5) . .
C23 C24 C26 116.6(6) . .
O7 C25 C24 123.3(5) . .
O7 C25 C20 120.1(5) . .
C24 C25 C20 116.6(5) . .
N3 C26 C24 126.7(5) . .
N3 C26 H26A 116.7 . .
C24 C26 H26A 116.7 . .
N3 C27 C28 108.8(5) . .
N3 C27 H27A 109.9 . .
C28 C27 H27A 109.9 . .
N3 C27 H27B 109.9 . .
C28 C27 H27B 109.9 . .
H27A C27 H27B 108.3 . .
N4 C28 C27 108.8(5) . .
N4 C28 H28A 109.9 . .
C27 C28 H28A 109.9 . .
N4 C28 H28B 109.9 . .
C27 C28 H28B 109.9 . .
H28A C28 H28B 108.3 . .
N4 C29 C30 128.0(5) . .
N4 C29 H29A 116.0 . .
C30 C29 H29A 116.0 . .
C35 C30 C31 119.6(5) . .
C35 C30 C29 123.3(5) . .
C31 C30 C29 117.0(5) . .
C32 C31 C30 121.7(6) . .
C32 C31 H31A 119.1 . .
C30 C31 H31A 119.1 . .
C31 C32 C33 119.7(6) . .
C31 C32 H32A 120.1 . .
C33 C32 H32A 120.1 . .
C34 C33 C32 120.3(6) . .
C34 C33 H33A 119.8 . .
C32 C33 H33A 119.8 . .
C33 C34 O5 124.3(5) . .
C33 C34 C35 121.8(5) . .
O5 C34 C35 113.8(4) . .
O6 C35 C30 122.5(5) . .
O6 C35 C34 120.7(4) . .
C30 C35 C34 116.8(5) . .
O5 C36 H36A 108.2 . .
O5 C36 H36B 96.7 . .
H36A C36 H36B 120.0 . .
O5 C36 H36C 104.5 . .
H36A C36 H36C 108.1 . .
H36B C36 H36C 117.2 . .

loop_
_geom_bond_atom_site_label_1
_geom_bond_atom_site_label_2
_geom_bond_distance
_geom_bond_site_symmetry_2
Cd1 O6 2.224(3) .
Cd1 O2 2.262(3) .
Cd1 N1 2.313(4) .
Cd1 O5 2.456(4) .
Cd1 O3 2.527(3) .
Cd1 I1 2.7304(7) .
Cd1 Cd2 3.4461(8) .
Cd1 Cd3 3.4650(7) .
Cd2 N4 2.322(4) .
Cd2 O7 2.354(4) .
Cd2 N3 2.375(5) .
Cd2 O6 2.379(3) .
Cd2 O2 2.393(3) .
Cd2 O3 2.418(3) .
Cd2 Cd3 3.4124(8) .
Cd3 O7 2.234(3) .
Cd3 O3 2.307(3) .
Cd3 N2 2.338(4) .
Cd3 O2 2.406(3) .
Cd3 O8 2.479(4) .
Cd3 I2 2.7208(7) .
N1 C11 1.286(7) .
N1 C10 1.469(6) .
N2 C8 1.276(6) .
N2 C9 1.470(7) .
N3 C26 1.282(7) .
N3 C27 1.474(7) .
N4 C29 1.276(6) .
N4 C28 1.473(7) .
O1 C2 1.378(6) .
O1 C1 1.407(7) .
O2 C7 1.330(6) .
O3 C17 1.323(6) .
O4 C16 1.376(7) .
O4 C18 1.434(6) .
O5 C34 1.380(6) .
O5 C36 1.432(7) .
O6 C35 1.314(6) .
O7 C25 1.313(6) .
O8 C20 1.377(7) .
O8 C19 1.414(7) .
C1 H1A 0.9600 .
C1 H1B 0.9600 .
C1 H1C 0.9600 .
C2 C3 1.378(8) .
C2 C7 1.406(7) .
C3 C4 1.390(9) .
C3 H3A 0.9300 .
C4 C5 1.364(9) .
C4 H4A 0.9300 .
C5 C6 1.398(8) .
C5 H5A 0.9300 .
C6 C7 1.404(7) .
C6 C8 1.451(8) .
C8 H8A 0.9300 .
C9 C10 1.527(8) .
C9 H9A 0.9700 .
C9 H9B 0.9700 .
C10 H10A 0.9700 .
C10 H10B 0.9700 .
C11 C12 1.451(8) .
C11 H11A 0.9300 .
C12 C13 1.406(8) .
C12 C17 1.409(7) .
C13 C14 1.363(9) .
C13 H13A 0.9300 .
C14 C15 1.383(9) .
C14 H14A 0.9300 .
C15 C16 1.374(8) .
C15 H15A 0.9300 .
C16 C17 1.409(7) .
C18 H18A 0.9600 .
C18 H18B 0.9600 .
C18 H18C 0.9600 .
C19 H19A 0.9599 .
C19 H19B 0.9600 .
C19 H19C 0.9601 .
C20 C21 1.366(8) .
C20 C25 1.435(7) .
C21 C22 1.388(9) .
C21 H21A 0.9300 .
C22 C23 1.359(9) .
C22 H22A 0.9300 .
C23 C24 1.405(8) .
C23 H23A 0.9300 .
C24 C25 1.405(8) .
C24 C26 1.439(8) .
C26 H26A 0.9300 .
C27 C28 1.506(9) .
C27 H27A 0.9700 .
C27 H27B 0.9700 .
C28 H28A 0.9700 .
C28 H28B 0.9700 .
C29 C30 1.442(7) .
C29 H29A 0.9300 .
C30 C35 1.406(7) .
C30 C31 1.408(7) .
C31 C32 1.351(9) .
C31 H31A 0.9300 .
C32 C33 1.381(8) .
C32 H32A 0.9300 .
C33 C34 1.367(7) .
C33 H33A 0.9300 .
C34 C35 1.421(7) .
C36 H36A 0.9601 .
C36 H36B 0.9599 .
C36 H36C 0.9600 .

loop_
_geom_hbond_atom_site_label_D
_geom_hbond_atom_site_label_H
_geom_hbond_atom_site_label_A
_geom_hbond_distance_DH
_geom_hbond_distance_HA
_geom_hbond_distance_DA
_geom_hbond_angle_DHA
_geom_hbond_site_symmetry_A
_geom_hbond_publ_flag
C1 H1A I1 0.96 3.12 3.714(8) 121.8 8_655 yes
C8 H8A I1 0.93 3.17 3.971(5) 144.8 5_576 yes
C9 H9B I2 0.97 3.17 3.908(6) 134.6 . yes
C10 H10B I1 0.97 3.21 3.937(6) 132.8 . yes
C29^a H29A^a I2 0.93 3.06 3.908(5) 151.9 6_656 yes
C33^a H33A^a I2 0.93 3.20 3.769(6) 121.1 3 yes

loop_
_geom_torsion_atom_site_label_1
_geom_torsion_atom_site_label_2
_geom_torsion_atom_site_label_3
_geom_torsion_atom_site_label_4
_geom_torsion
_geom_torsion_site_symmetry_1
_geom_torsion_site_symmetry_2
_geom_torsion_site_symmetry_3
_geom_torsion_site_symmetry_4
C1 O1 C2 C3 1.9(10) . . . .
C1 O1 C2 C7 -178.5(6) . . . .
O1 C2 C3 C4 179.4(6) . . . .
C7 C2 C3 C4 -0.2(11) . . . .
C2 C3 C4 C5 0.0(12) . . . .
C3 C4 C5 C6 1.2(12) . . . .
C4 C5 C6 C7 -2.0(10) . . . .
C4 C5 C6 C8 -179.8(6) . . . .
Cd1 O2 C7 C6 60.2(6) . . . .
Cd2 O2 C7 C6 -164.7(4) . . . .
Cd3 O2 C7 C6 -54.8(6) . . . .
Cd1 O2 C7 C2 -118.4(5) . . . .
Cd2 O2 C7 C2 16.7(7) . . . .
Cd3 O2 C7 C2 126.6(5) . . . .
C5 C6 C7 O2 -176.9(5) . . . .
C8 C6 C7 O2 0.8(9) . . . .
C5 C6 C7 C2 1.7(9) . . . .
C8 C6 C7 C2 179.4(5) . . . .
C3 C2 C7 O2 178.0(6) . . . .
O1 C2 C7 O2 -1.6(8) . . . .
C3 C2 C7 C6 -0.6(9) . . . .
O1 C2 C7 C6 179.7(5) . . . .
C9 N2 C8 C6 -173.2(5) . . . .
Cd3 N2 C8 C6 13.1(8) . . . .
C5 C6 C8 N2 -156.5(6) . . . .
C7 C6 C8 N2 25.7(9) . . . .
C8 N2 C9 C10 103.6(6) . . . .
Cd3 N2 C9 C10 -82.2(5) . . . .
C11 N1 C10 C9 111.7(6) . . . .
Cd1 N1 C10 C9 -82.1(5) . . . .
N2 C9 C10 N1 40.2(6) . . . .
C10 N1 C11 C12 -176.7(5) . . . .
Cd1 N1 C11 C12 17.4(7) . . . .
N1 C11 C12 C13 -151.5(6) . . . .
N1 C11 C12 C17 28.0(9) . . . .
C17 C12 C13 C14 -3.0(9) . . . .
C11 C12 C13 C14 176.6(6) . . . .
C12 C13 C14 C15 1.3(11) . . . .
C13 C14 C15 C16 1.0(11) . . . .
C14 C15 C16 O4 179.6(6) . . . .
C14 C15 C16 C17 -1.7(9) . . . .
C18 O4 C16 C15 0.9(8) . . . .
C18 O4 C16 C17 -177.9(5) . . . .
Cd3 O3 C17 C12 52.4(7) . . . .
Cd2 O3 C17 C12 -156.8(4) . . . .
Cd1 O3 C17 C12 -56.1(5) . . . .
Cd3 O3 C17 C16 -129.6(4) . . . .
Cd2 O3 C17 C16 21.2(6) . . . .
Cd1 O3 C17 C16 121.9(4) . . . .
C13 C12 C17 O3 -179.7(5) . . . .
C11 C12 C17 O3 0.7(8) . . . .
C13 C12 C17 C16 2.2(8) . . . .
C11 C12 C17 C16 -177.3(5) . . . .
C15 C16 C17 O3 -178.0(5) . . . .
O4 C16 C17 O3 0.8(7) . . . .
C15 C16 C17 C12 0.1(8) . . . .
O4 C16 C17 C12 178.9(4) . . . .
C19 O8 C20 C21 6.7(9) . . . .
Cd3 O8 C20 C21 176.5(5) . . . .
C19 O8 C20 C25 -173.1(5) . . . .
Cd3 O8 C20 C25 -3.2(6) . . . .
O8 C20 C21 C22 -178.7(6) . . . .
C25 C20 C21 C22 1.0(10) . . . .
C20 C21 C22 C23 0.4(11) . . . .
C21 C22 C23 C24 -0.4(12) . . . .
C22 C23 C24 C25 -1.0(10) . . . .
C22 C23 C24 C26 175.2(7) . . . .
Cd3 O7 C25 C24 -171.9(4) . . . .
Cd2 O7 C25 C24 -50.7(7) . . . .
Cd3 O7 C25 C20 8.1(7) . . . .
Cd2 O7 C25 C20 129.4(4) . . . .
C23 C24 C25 O7 -177.7(6) . . . .
C26 C24 C25 O7 6.4(9) . . . .
C23 C24 C25 C20 2.3(8) . . . .
C26 C24 C25 C20 -173.7(5) . . . .
C21 C20 C25 O7 177.7(6) . . . .
O8 C20 C25 O7 -2.6(8) . . . .
C21 C20 C25 C24 -2.3(9) . . . .
O8 C20 C25 C24 177.4(5) . . . .
C27 N3 C26 C24 173.6(6) . . . .
Cd2 N3 C26 C24 15.9(9) . . . .
C25 C24 C26 N3 13.1(10) . . . .
C23 C24 C26 N3 -163.0(6) . . . .
C26 N3 C27 C28 -121.3(6) . . . .
Cd2 N3 C27 C28 39.0(6) . . . .
C29 N4 C28 C27 -122.3(6) . . . .
Cd2 N4 C28 C27 41.4(6) . . . .
N3 C27 C28 N4 -51.7(7) . . . .
C28 N4 C29 C30 175.4(6) . . . .
Cd2 N4 C29 C30 13.6(9) . . . .
N4 C29 C30 C35 14.7(9) . . . .
N4 C29 C30 C31 -161.4(6) . . . .
C35 C30 C31 C32 -1.2(9) . . . .
C29 C30 C31 C32 175.1(6) . . . .
C30 C31 C32 C33 0.2(11) . . . .
C31 C32 C33 C34 1.0(11) . . . .
C32 C33 C34 O5 179.9(6) . . . .
C32 C33 C34 C35 -1.1(10) . . . .
C36 O5 C34 C33 -2.8(8) . . . .
Cd1 O5 C34 C33 171.3(5) . . . .
C36 O5 C34 C35 178.1(5) . . . .
Cd1 O5 C34 C35 -7.9(5) . . . .
Cd1 O6 C35 C30 -169.2(4) . . . .
Cd2 O6 C35 C30 -48.1(6) . . . .
Cd1 O6 C35 C34 11.4(6) . . . .
Cd2 O6 C35 C34 132.5(4) . . . .
C31 C30 C35 O6 -178.4(5) . . . .
C29 C30 C35 O6 5.6(8) . . . .
C31 C30 C35 C34 1.0(8) . . . .
C29 C30 C35 C34 -175.0(5) . . . .
C33 C34 C35 O6 179.5(5) . . . .
O5 C34 C35 O6 -1.3(7) . . . .
C33 C34 C35 C30 0.1(8) . . . .
O5 C34 C35 C30 179.2(4) . . . .
